data_7003267
loop_
_publ_author_name
'Danopoulos, Andreas A.'
'Pugh, David'

_publ_section_title
;
 A method for the synthesis of nickel(0) bis(carbene) complexes
;
_journal_issue 1
_journal_name_full 'Dalton Transactions'
_journal_page_first 30
_journal_paper_doi 10.1039/b714988c
_journal_year 2008
_chemical_formula_moiety 'C22 H44 N4 Ni'
_chemical_formula_sum 'C22 H44 N4 Ni'
_chemical_formula_weight 423.32
_chemical_name_systematic
;
?
;
_space_group_IT_number 110
_symmetry_cell_setting tetragonal
_symmetry_Int_Tables_number 110
_symmetry_space_group_name_Hall 'I 4bw -2c'
_symmetry_space_group_name_H-M 'I 41 c d'
_atom_sites_solution_hydrogens geom
_atom_sites_solution_primary direct
_atom_sites_solution_secondary difmap
_audit_creation_method SHELXL-97
_cell_angle_alpha 90.00
_cell_angle_beta 90.00
_cell_angle_gamma 90.00
_cell_formula_units_Z 8
_cell_length_a 11.6779(6)
_cell_length_b 11.6779(6)
_cell_length_c 35.091(3)
_cell_measurement_reflns_used 105511
_cell_measurement_temperature 120(2)
_cell_measurement_theta_max 27.48
_cell_measurement_theta_min 2.91
_cell_volume 4785.5(5)
_computing_cell_refinement 'DENZO (Otwinowski & Minor, 1997) & COLLECT (Hooft, R.W.W., 1998)'
_computing_data_collection 'COLLECT (Hooft, R.W.W., 1998)'
_computing_data_reduction 'DENZO (Otwinowski & Minor, 1997) & COLLECT (Hooft, R.W.W., 1998)'
_computing_molecular_graphics 'ORTEP-III (Farrugia, 1997)'
_computing_publication_material 'PLATON (Spek, 2003), WinGX (Farrugia, 1999) and enCIFer (Allen et al., 2004).'
_computing_structure_refinement 'SHELXL-97 (Sheldrick, 1997)'
_computing_structure_solution 'SHELXS-97 (Sheldrick, 1997)'
_diffrn_ambient_temperature 120(2)
_diffrn_detector_area_resol_mean 9.091
_diffrn_measured_fraction_theta_full 0.997
_diffrn_measured_fraction_theta_max 0.997
_diffrn_measurement_device_type 'Bruker-Nonius Roper CCD camera on \k-goniostat'
_diffrn_measurement_method '\f & \w scans'
_diffrn_radiation_monochromator graphite
_diffrn_radiation_source 'Bruker-Nonius FR591 rotating anode'
_diffrn_radiation_type MoK\a
_diffrn_radiation_wavelength 0.71073
_diffrn_reflns_av_R_equivalents 0.1150
_diffrn_reflns_av_sigmaI/netI 0.0432
_diffrn_reflns_limit_h_max 15
_diffrn_reflns_limit_h_min -15
_diffrn_reflns_limit_k_max 15
_diffrn_reflns_limit_k_min -15
_diffrn_reflns_limit_l_max 44
_diffrn_reflns_limit_l_min -45
_diffrn_reflns_number 26139
_diffrn_reflns_theta_full 27.58
_diffrn_reflns_theta_max 27.58
_diffrn_reflns_theta_min 3.49
_diffrn_standards_number 0
_exptl_absorpt_coefficient_mu 0.824
_exptl_absorpt_correction_T_max 0.8795
_exptl_absorpt_correction_T_min 0.8525
_exptl_absorpt_correction_type multi-scan
_exptl_absorpt_process_details 'SADABS 2007/2 (Sheldrick, G.M., 2007)'
_exptl_crystal_colour 'intense brown'
_exptl_crystal_density_diffrn 1.175
_exptl_crystal_density_method 'not measured'
_exptl_crystal_description block
_exptl_crystal_F_000 1856
_exptl_crystal_size_max 0.20
_exptl_crystal_size_mid 0.20
_exptl_crystal_size_min 0.16
_refine_diff_density_max 0.941
_refine_diff_density_min -0.960
_refine_diff_density_rms 0.100
_refine_ls_abs_structure_details 'Flack H D (1983), Acta Cryst. A39, 876-881, 1350 Friedel pairs'
_refine_ls_abs_structure_Flack 0.11(12)
_refine_ls_extinction_method none
_refine_ls_goodness_of_fit_ref 1.214
_refine_ls_hydrogen_treatment constr
_refine_ls_matrix_type full
_refine_ls_number_parameters 129
_refine_ls_number_reflns 1408
_refine_ls_number_restraints 1
_refine_ls_restrained_S_all 1.214
_refine_ls_R_factor_all 0.1093
_refine_ls_R_factor_gt 0.0863
_refine_ls_shift/su_max 0.004
_refine_ls_shift/su_mean 0.001
_refine_ls_structure_factor_coef Fsqd
_refine_ls_weighting_details 'calc w=1/[\s^2^(Fo^2^)+(0.0000P)^2^+65.6720P] where P=(Fo^2^+2Fc^2^)/3'
_refine_ls_weighting_scheme calc
_refine_ls_wR_factor_gt 0.1759
_refine_ls_wR_factor_ref 0.1837
_reflns_number_gt 1100
_reflns_number_total 1408
_reflns_threshold_expression I>2\s(I)
_cod_data_source_file b714988c.txt
_cod_data_source_block Ni(IBut)2
_cod_depositor_comments
;
The following automatic conversions were performed:
'_symmetry_cell_setting' value 'Tetragonal' changed to 'tetragonal'
according to '/home/saulius/struct/CIF-dictionaries/cif_core.dic'
dictionary named 'cif_core.dic' version 2.4.1 from 2010-06-29.

Automatic conversion script
Id: cif_fix_enum 1527 2010-12-29 10:47:43Z saulius 
;
_cod_original_cell_volume 4785.5(6)
_cod_original_sg_symbol_H-M I41cd
_cod_database_code 7003267

loop_
_symmetry_equiv_pos_as_xyz
'x, y, z'
'-x+1/2, -y+1/2, z+1/2'
'-y, x+1/2, z+1/4'
'y+1/2, -x, z+3/4'
'x, -y, z+1/2'
'-x+1/2, y+1/2, z'
'-y, -x+1/2, z+3/4'
'y+1/2, x, z+1/4'
'x+1/2, y+1/2, z+1/2'
'-x+1, -y+1, z+1'
'-y+1/2, x+1, z+3/4'
'y+1, -x+1/2, z+5/4'
'x+1/2, -y+1/2, z+1'
'-x+1, y+1, z+1/2'
'-y+1/2, -x+1, z+5/4'
'y+1, x+1/2, z+3/4'

loop_
_atom_site_label
_atom_site_type_symbol
_atom_site_fract_x
_atom_site_fract_y
_atom_site_fract_z
_atom_site_U_iso_or_equiv
_atom_site_adp_type
_atom_site_occupancy
_atom_site_symmetry_multiplicity
_atom_site_calc_flag
_atom_site_refinement_flags
_atom_site_disorder_assembly
_atom_site_disorder_group
C1 C -0.1379(10) 0.1872(10) 0.3971(3) 0.032(3) Uani 1 1 d . . .
C2 C -0.0543(11) 0.1671(11) 0.3636(3) 0.037(3) Uani 1 1 d . . .
H2A H -0.0161 0.2393 0.3571 0.056 Uiso 1 1 calc R . .
H2B H -0.0970 0.1392 0.3414 0.056 Uiso 1 1 calc R . .
H2C H 0.0032 0.1102 0.3710 0.056 Uiso 1 1 calc R . .
C3 C -0.2283(10) 0.2830(12) 0.3854(4) 0.037(3) Uani 1 1 d . . .
H3A H -0.2759 0.3022 0.4075 0.056 Uiso 1 1 calc R . .
H3B H -0.2770 0.2541 0.3647 0.056 Uiso 1 1 calc R . .
H3C H -0.1876 0.3516 0.3767 0.056 Uiso 1 1 calc R . .
C4 C -0.2021(10) 0.0767(11) 0.4062(4) 0.035(3) Uani 1 1 d . . .
H4A H -0.1481 0.0195 0.4159 0.053 Uiso 1 1 calc R . .
H4B H -0.2387 0.0475 0.3830 0.053 Uiso 1 1 calc R . .
H4C H -0.2607 0.0921 0.4255 0.053 Uiso 1 1 calc R . .
C5 C -0.0037(9) 0.1602(6) 0.4549(5) 0.0258(18) Uani 1 1 d . . .
C6 C -0.0453(10) 0.3492(10) 0.4329(3) 0.031(3) Uani 1 1 d . . .
H6A H -0.1139 0.3991 0.4323 0.038 Uiso 1 1 calc R . .
H6B H 0.0071 0.3713 0.4120 0.038 Uiso 1 1 calc R . .
C7 C 0.0146(9) 0.3538(9) 0.4717(3) 0.028(2) Uani 1 1 d . . .
H7A H 0.0767 0.4116 0.4721 0.034 Uiso 1 1 calc R . .
H7B H -0.0400 0.3696 0.4926 0.034 Uiso 1 1 calc R . .
C8 C 0.1227(11) 0.1968(10) 0.5096(3) 0.036(3) Uani 1 1 d . . .
C9 C 0.0306(12) 0.1701(13) 0.5402(3) 0.045(3) Uani 1 1 d . . .
H9A H -0.0078 0.2412 0.5477 0.067 Uiso 1 1 calc R . .
H9B H 0.0672 0.1355 0.5625 0.067 Uiso 1 1 calc R . .
H9C H -0.0259 0.1167 0.5296 0.067 Uiso 1 1 calc R . .
C10 C 0.1960(12) 0.0925(11) 0.5015(4) 0.043(3) Uani 1 1 d . . .
H10A H 0.1468 0.0283 0.4941 0.065 Uiso 1 1 calc R . .
H10B H 0.2394 0.0720 0.5244 0.065 Uiso 1 1 calc R . .
H10C H 0.2493 0.1098 0.4807 0.065 Uiso 1 1 calc R . .
C11 C 0.1985(12) 0.2925(12) 0.5224(4) 0.046(3) Uani 1 1 d . . .
H11A H 0.2538 0.3104 0.5023 0.069 Uiso 1 1 calc R . .
H11B H 0.2396 0.2694 0.5455 0.069 Uiso 1 1 calc R . .
H11C H 0.1519 0.3603 0.5279 0.069 Uiso 1 1 calc R . .
N1 N -0.0763(9) 0.2288(8) 0.4307(3) 0.030(2) Uani 1 1 d . . .
N2 N 0.0615(8) 0.2323(8) 0.4736(2) 0.029(2) Uani 1 1 d . . .
Ni1 Ni 0.0000 0.0000 0.4523(2) 0.0329(4) Uani 1 2 d S . .

loop_
_atom_site_aniso_label
_atom_site_aniso_U_11
_atom_site_aniso_U_22
_atom_site_aniso_U_33
_atom_site_aniso_U_23
_atom_site_aniso_U_13
_atom_site_aniso_U_12
C1 0.041(6) 0.026(6) 0.030(6) 0.004(5) -0.002(5) -0.010(5)
C2 0.041(7) 0.035(6) 0.036(7) -0.001(6) -0.008(5) 0.004(5)
C3 0.035(6) 0.046(7) 0.031(6) 0.002(5) -0.001(5) 0.012(5)
C4 0.025(5) 0.032(6) 0.050(7) -0.005(5) 0.004(5) -0.014(5)
C5 0.031(4) 0.023(4) 0.024(4) 0.017(6) 0.005(5) 0.010(4)
C6 0.029(6) 0.030(6) 0.035(6) 0.000(5) 0.004(5) -0.004(5)
C7 0.026(5) 0.010(4) 0.048(6) -0.006(4) -0.001(5) -0.006(4)
C8 0.040(7) 0.030(6) 0.037(7) 0.002(5) -0.004(5) -0.013(5)
C9 0.051(8) 0.056(9) 0.028(7) 0.008(6) 0.004(6) -0.011(6)
C10 0.064(9) 0.040(7) 0.027(6) -0.003(5) -0.010(6) -0.001(6)
C11 0.045(8) 0.053(9) 0.040(7) 0.010(6) -0.004(6) -0.011(6)
N1 0.043(5) 0.012(4) 0.035(5) -0.005(4) -0.002(4) 0.005(4)
N2 0.038(5) 0.023(5) 0.025(5) -0.001(4) -0.004(4) 0.005(4)
Ni1 0.0507(10) 0.0202(7) 0.0279(6) 0.000 0.000 0.0000(9)

loop_
_atom_type_symbol
_atom_type_description
_atom_type_scat_dispersion_real
_atom_type_scat_dispersion_imag
_atom_type_scat_source
C C 0.0033 0.0016 'International Tables Vol C Tables 4.2.6.8 and 6.1.1.4'
H H 0.0000 0.0000 'International Tables Vol C Tables 4.2.6.8 and 6.1.1.4'
N N 0.0061 0.0033 'International Tables Vol C Tables 4.2.6.8 and 6.1.1.4'
Ni Ni 0.3393 1.1124 'International Tables Vol C Tables 4.2.6.8 and 6.1.1.4'

loop_
_geom_angle_atom_site_label_1
_geom_angle_atom_site_label_2
_geom_angle_atom_site_label_3
_geom_angle
_geom_angle_site_symmetry_1
_geom_angle_site_symmetry_3
_geom_angle_publ_flag
N1 C1 C4 110.7(10) . . ?
N1 C1 C2 110.6(10) . . ?
C4 C1 C2 110.0(10) . . ?
N1 C1 C3 107.4(10) . . ?
C4 C1 C3 108.8(10) . . ?
C2 C1 C3 109.2(9) . . ?
C1 C2 H2A 109.5 . . ?
C1 C2 H2B 109.5 . . ?
H2A C2 H2B 109.5 . . ?
C1 C2 H2C 109.5 . . ?
H2A C2 H2C 109.5 . . ?
H2B C2 H2C 109.5 . . ?
C1 C3 H3A 109.5 . . ?
C1 C3 H3B 109.5 . . ?
H3A C3 H3B 109.5 . . ?
C1 C3 H3C 109.5 . . ?
H3A C3 H3C 109.5 . . ?
H3B C3 H3C 109.5 . . ?
C1 C4 H4A 109.5 . . ?
C1 C4 H4B 109.5 . . ?
H4A C4 H4B 109.5 . . ?
C1 C4 H4C 109.5 . . ?
H4A C4 H4C 109.5 . . ?
H4B C4 H4C 109.5 . . ?
N2 C5 N1 106.3(6) . . ?
N2 C5 Ni1 130.7(9) . . ?
N1 C5 Ni1 122.6(10) . . ?
N1 C6 C7 101.3(10) . . ?
N1 C6 H6A 111.5 . . ?
C7 C6 H6A 111.5 . . ?
N1 C6 H6B 111.5 . . ?
C7 C6 H6B 111.5 . . ?
H6A C6 H6B 109.3 . . ?
N2 C7 C6 99.9(10) . . ?
N2 C7 H7A 111.8 . . ?
C6 C7 H7A 111.8 . . ?
N2 C7 H7B 111.8 . . ?
C6 C7 H7B 111.8 . . ?
H7A C7 H7B 109.5 . . ?
C11 C8 N2 109.1(10) . . ?
C11 C8 C10 108.8(11) . . ?
N2 C8 C10 109.3(10) . . ?
C11 C8 C9 110.7(11) . . ?
N2 C8 C9 107.8(10) . . ?
C10 C8 C9 111.1(11) . . ?
C8 C9 H9A 109.5 . . ?
C8 C9 H9B 109.5 . . ?
H9A C9 H9B 109.5 . . ?
C8 C9 H9C 109.5 . . ?
H9A C9 H9C 109.5 . . ?
H9B C9 H9C 109.5 . . ?
C8 C10 H10A 109.5 . . ?
C8 C10 H10B 109.5 . . ?
H10A C10 H10B 109.5 . . ?
C8 C10 H10C 109.5 . . ?
H10A C10 H10C 109.5 . . ?
H10B C10 H10C 109.5 . . ?
C8 C11 H11A 109.5 . . ?
C8 C11 H11B 109.5 . . ?
H11A C11 H11B 109.5 . . ?
C8 C11 H11C 109.5 . . ?
H11A C11 H11C 109.5 . . ?
H11B C11 H11C 109.5 . . ?
C5 N1 C6 111.0(9) . . ?
C5 N1 C1 125.3(10) . . ?
C6 N1 C1 119.1(10) . . ?
C5 N2 C8 121.2(10) . . ?
C5 N2 C7 111.5(9) . . ?
C8 N2 C7 117.7(9) . . ?
C5 Ni1 C5 174.5(11) . 10_444 ?

loop_
_geom_bond_atom_site_label_1
_geom_bond_atom_site_label_2
_geom_bond_distance
_geom_bond_site_symmetry_2
_geom_bond_publ_flag
C1 N1 1.464(15) . ?
C1 C4 1.526(15) . ?
C1 C2 1.546(17) . ?
C1 C3 1.592(16) . ?
C2 H2A 0.9800 . ?
C2 H2B 0.9800 . ?
C2 H2C 0.9800 . ?
C3 H3A 0.9800 . ?
C3 H3B 0.9800 . ?
C3 H3C 0.9800 . ?
C4 H4A 0.9800 . ?
C4 H4B 0.9800 . ?
C4 H4C 0.9800 . ?
C5 N2 1.312(15) . ?
C5 N1 1.444(15) . ?
C5 Ni1 1.874(8) . ?
C6 N1 1.453(15) . ?
C6 C7 1.532(13) . ?
C6 H6A 0.9900 . ?
C6 H6B 0.9900 . ?
C7 N2 1.522(14) . ?
C7 H7A 0.9900 . ?
C7 H7B 0.9900 . ?
C8 C11 1.494(18) . ?
C8 N2 1.509(15) . ?
C8 C10 1.516(18) . ?
C8 C9 1.551(17) . ?
C9 H9A 0.9800 . ?
C9 H9B 0.9800 . ?
C9 H9C 0.9800 . ?
C10 H10A 0.9800 . ?
C10 H10B 0.9800 . ?
C10 H10C 0.9800 . ?
C11 H11A 0.9800 . ?
C11 H11B 0.9800 . ?
C11 H11C 0.9800 . ?
Ni1 C5 1.874(8) 10_444 ?

loop_
_geom_torsion_atom_site_label_1
_geom_torsion_atom_site_label_2
_geom_torsion_atom_site_label_3
_geom_torsion_atom_site_label_4
_geom_torsion
_geom_torsion_site_symmetry_1
_geom_torsion_site_symmetry_2
_geom_torsion_site_symmetry_3
_geom_torsion_site_symmetry_4
_geom_torsion_publ_flag
N1 C6 C7 N2 29.2(8) . . . . ?
N2 C5 N1 C6 5.2(15) . . . . ?
Ni1 C5 N1 C6 -168.1(9) . . . . ?
N2 C5 N1 C1 160.9(10) . . . . ?
Ni1 C5 N1 C1 -12.3(17) . . . . ?
C7 C6 N1 C5 -23.0(12) . . . . ?
C7 C6 N1 C1 179.5(9) . . . . ?
C4 C1 N1 C5 48.3(16) . . . . ?
C2 C1 N1 C5 -73.9(14) . . . . ?
C3 C1 N1 C5 166.9(11) . . . . ?
C4 C1 N1 C6 -157.8(11) . . . . ?
C2 C1 N1 C6 80.0(13) . . . . ?
C3 C1 N1 C6 -39.1(14) . . . . ?
N1 C5 N2 C8 161.4(9) . . . . ?
Ni1 C5 N2 C8 -26.1(18) . . . . ?
N1 C5 N2 C7 16.1(15) . . . . ?
Ni1 C5 N2 C7 -171.4(10) . . . . ?
C11 C8 N2 C5 174.7(11) . . . . ?
C10 C8 N2 C5 55.8(14) . . . . ?
C9 C8 N2 C5 -65.1(14) . . . . ?
C11 C8 N2 C7 -42.1(14) . . . . ?
C10 C8 N2 C7 -160.9(10) . . . . ?
C9 C8 N2 C7 78.2(12) . . . . ?
C6 C7 N2 C5 -29.6(12) . . . . ?
C6 C7 N2 C8 -176.3(9) . . . . ?
